data_7100478
loop_
_publ_author_name
'Archan Dey'
'Gautam R. Desiraju'

_publ_section_title
;
Correlation between molecular
dipole moment and centrosymmetry
in some crystalline diphenyl ethers.
;
_journal_name_full 'Chemical Communications'
_journal_paper_doi 10.1039/b502516h
_journal_year 2005
_chemical_formula_moiety 'C12 H8 Cl N O3'
_chemical_formula_sum 'C12 H8 Cl N O3'
_chemical_formula_weight 249.64
_chemical_melting_point 248
_chemical_name_common '4-Chloro-4'-nitrodiphenyl ether'
_space_group_IT_number 11
_symmetry_cell_setting monoclinic
_symmetry_space_group_name_Hall '-P 2yb'
_symmetry_space_group_name_H-M 'P 1 21/m 1'
_cell_angle_alpha 90.00
_cell_angle_beta 97.4580(10)
_cell_angle_gamma 90.00
_cell_formula_units_Z 4
_cell_length_a 10.0600(6)
_cell_length_b 7.2712(5)
_cell_length_c 15.6390(10)
_cell_measurement_temperature 243(2)
_cell_volume 1134.29(13)
_diffrn_ambient_temperature 243(2)
_exptl_crystal_density_diffrn 1.462
_cod_original_sg_symbol_H-M 'P 21/m'
_cod_database_code 7100478

loop_
_symmetry_equiv_pos_as_xyz
'x, y, z'
'-x, y+1/2, -z'
'-x, -y, -z'
'x, -y-1/2, z'

loop_
_atom_site_label
_atom_site_type_symbol
_atom_site_fract_x
_atom_site_fract_y
_atom_site_fract_z
_atom_site_U_iso_or_equiv
_atom_site_adp_type
_atom_site_occupancy
_atom_site_symmetry_multiplicity
_atom_site_calc_flag
_atom_site_refinement_flags
_atom_site_disorder_assembly
_atom_site_disorder_group
Cl1 Cl 0.94654(6) 0.2500 0.88644(4) 0.0606(2) Uani 1 2 d S . .
N1 N 1.6698(2) 0.2500 1.41169(13) 0.0581(5) Uani 1 2 d S . .
O1 O 1.49897(16) 0.2500 1.06012(10) 0.0621(5) Uani 1 2 d S . .
O2 O 1.5881(2) 0.2500 1.46226(13) 0.1057(9) Uani 1 2 d S . .
O3 O 1.79028(19) 0.2500 1.43484(12) 0.0700(5) Uani 1 2 d S . .
C1 C 1.5327(2) 0.2500 1.14721(14) 0.0474(5) Uani 1 2 d S . .
C2 C 1.4403(2) 0.2500 1.20510(15) 0.0573(6) Uani 1 2 d S . .
H2 H 1.3480 0.2500 1.1854 0.069 Uiso 1 2 d SR . .
C3 C 1.4855(2) 0.2500 1.29272(15) 0.0591(6) Uani 1 2 d S . .
H3 H 1.4239 0.2500 1.3331 0.071 Uiso 1 2 d SR . .
C4 C 1.6220(2) 0.2500 1.32029(14) 0.0475(5) Uani 1 2 d S . .
C5 C 1.7142(2) 0.2500 1.26240(14) 0.0497(5) Uani 1 2 d S . .
H5 H 1.8066 0.2500 1.2820 0.060 Uiso 1 2 d SR . .
C6 C 1.6694(2) 0.2500 1.17562(15) 0.0539(5) Uani 1 2 d S . .
H6 H 1.7312 0.2500 1.1354 0.065 Uiso 1 2 d SR . .
C7 C 1.3638(2) 0.2500 1.02487(13) 0.0502(5) Uani 1 2 d S . .
C8 C 1.30104(17) 0.0853(3) 1.00519(11) 0.0578(4) Uani 1 1 d . . .
H8 H 1.3455 -0.0262 1.0199 0.069 Uiso 1 1 d R . .
C9 C 1.17114(17) 0.0855(2) 0.96321(11) 0.0561(4) Uani 1 1 d . . .
H9 H 1.1263 -0.0263 0.9497 0.067 Uiso 1 1 d R . .
C10 C 1.1081(2) 0.2500 0.94154(13) 0.0472(5) Uani 1 2 d S . .
Cl2 Cl 0.07576(6) 0.2500 0.17139(4) 0.0629(2) Uani 1 2 d S . .
N2 N 0.5706(2) 0.2500 0.78696(14) 0.0618(5) Uani 1 2 d S . .
O4 O 0.11205(17) 0.2500 0.54765(11) 0.0742(6) Uani 1 2 d S . .
O5 O 0.6797(2) 0.2500 0.76211(14) 0.0962(8) Uani 1 2 d S . .
O6 O 0.5552(2) 0.2500 0.86360(11) 0.0776(6) Uani 1 2 d S . .
C11 C 0.2292(2) 0.2500 0.60318(15) 0.0546(6) Uani 1 2 d S . .
C12 C 0.2150(3) 0.2500 0.69028(16) 0.0592(6) Uani 1 2 d S . .
H12 H 0.1290 0.2500 0.7076 0.071 Uiso 1 2 d SR . .
C13 C 0.3266(3) 0.2500 0.75106(15) 0.0561(6) Uani 1 2 d S . .
H13 H 0.3179 0.2500 0.8102 0.067 Uiso 1 2 d SR . .
C14 C 0.4515(2) 0.2500 0.72372(14) 0.0510(5) Uani 1 2 d S . .
C15 C 0.4669(2) 0.2500 0.63744(15) 0.0609(6) Uani 1 2 d S . .
H15 H 0.5530 0.2500 0.6201 0.073 Uiso 1 2 d SR . .
C16 C 0.3546(2) 0.2500 0.57678(15) 0.0591(6) Uani 1 2 d S . .
H16 H 0.3635 0.2500 0.5177 0.071 Uiso 1 2 d SR . .
C17 C 0.1171(2) 0.2500 0.45911(16) 0.0586(6) Uani 1 2 d S . .
C18 C 0.11411(19) 0.0855(3) 0.41601(12) 0.0646(5) Uani 1 1 d . . .
H18 H 0.1194 -0.0260 0.4467 0.077 Uiso 1 1 d R . .
C19 C 0.10340(18) 0.0855(3) 0.32718(12) 0.0606(4) Uani 1 1 d . . .
H19 H 0.1009 -0.0260 0.2966 0.073 Uiso 1 1 d R . .
C20 C 0.0963(2) 0.2500 0.28389(14) 0.0491(5) Uani 1 2 d S . .

loop_
_atom_site_aniso_label
_atom_site_aniso_U_11
_atom_site_aniso_U_22
_atom_site_aniso_U_33
_atom_site_aniso_U_23
_atom_site_aniso_U_13
_atom_site_aniso_U_12
Cl1 0.0480(3) 0.0676(4) 0.0618(4) 0.000 -0.0092(3) 0.000
N1 0.0529(11) 0.0752(13) 0.0441(10) 0.000 -0.0021(8) 0.000
O1 0.0410(8) 0.1041(14) 0.0399(8) 0.000 0.0003(6) 0.000
O2 0.0673(13) 0.207(3) 0.0424(10) 0.000 0.0065(9) 0.000
O3 0.0536(10) 0.0946(14) 0.0560(10) 0.000 -0.0142(8) 0.000
C1 0.0401(10) 0.0604(12) 0.0400(10) 0.000 -0.0011(8) 0.000
C2 0.0370(10) 0.0905(18) 0.0431(11) 0.000 0.0000(9) 0.000
C3 0.0416(11) 0.0940(18) 0.0421(11) 0.000 0.0071(9) 0.000
C4 0.0427(11) 0.0569(12) 0.0408(11) 0.000 -0.0021(8) 0.000
C5 0.0354(9) 0.0608(13) 0.0509(12) 0.000 -0.0016(8) 0.000
C6 0.0385(10) 0.0763(15) 0.0469(12) 0.000 0.0053(9) 0.000
C7 0.0426(10) 0.0727(14) 0.0345(10) 0.000 0.0014(8) 0.000
C8 0.0536(9) 0.0601(10) 0.0572(9) 0.0054(8) -0.0019(7) 0.0072(7)
C9 0.0542(9) 0.0516(9) 0.0594(9) -0.0018(7) -0.0036(7) -0.0013(7)
C10 0.0445(10) 0.0559(12) 0.0394(10) 0.000 -0.0020(8) 0.000
Cl2 0.0508(3) 0.0862(5) 0.0482(3) 0.000 -0.0065(2) 0.000
N2 0.0663(14) 0.0646(13) 0.0497(12) 0.000 -0.0100(10) 0.000
O4 0.0419(8) 0.1328(18) 0.0468(9) 0.000 0.0018(7) 0.000
O5 0.0563(12) 0.159(2) 0.0670(13) 0.000 -0.0155(10) 0.000
O6 0.0959(15) 0.0894(14) 0.0418(9) 0.000 -0.0129(9) 0.000
C11 0.0433(11) 0.0724(15) 0.0467(12) 0.000 0.0002(9) 0.000
C12 0.0507(12) 0.0789(17) 0.0486(12) 0.000 0.0093(10) 0.000
C13 0.0666(14) 0.0611(13) 0.0410(11) 0.000 0.0081(10) 0.000
C14 0.0547(12) 0.0548(12) 0.0410(11) 0.000 -0.0037(9) 0.000
C15 0.0451(12) 0.0914(18) 0.0455(12) 0.000 0.0034(10) 0.000
C16 0.0470(12) 0.0898(18) 0.0399(11) 0.000 0.0034(9) 0.000
C17 0.0383(10) 0.0886(18) 0.0472(12) 0.000 -0.0008(9) 0.000
C18 0.0637(10) 0.0688(11) 0.0600(10) 0.0128(9) 0.0036(8) 0.0088(8)
C19 0.0620(10) 0.0577(10) 0.0606(10) -0.0026(8) 0.0020(8) 0.0032(8)
C20 0.0346(9) 0.0621(13) 0.0481(12) 0.000 -0.0042(8) 0.000

loop_
_geom_bond_atom_site_label_1
_geom_bond_atom_site_label_2
_geom_bond_distance
_geom_bond_site_symmetry_2
_geom_bond_publ_flag
Cl1 C10 1.738(2) . ?
N1 O2 1.212(3) . ?
N1 O3 1.220(3) . ?
N1 C4 1.448(3) . ?
O1 C1 1.360(3) . ?
O1 C7 1.400(3) . ?
C1 C2 1.379(3) . ?
C1 C6 1.389(3) . ?
C2 C3 1.387(3) . ?
C3 C4 1.385(3) . ?
C4 C5 1.378(3) . ?
C5 C6 1.373(3) . ?
C7 C8 1.370(2) . ?
C7 C8 1.370(2) 4_565 ?
C8 C9 1.384(2) . ?
C9 C10 1.376(2) . ?
C10 C9 1.376(2) 4_565 ?
Cl2 C20 1.745(2) . ?
N2 O5 1.211(3) . ?
N2 O6 1.228(3) . ?
N2 C14 1.451(3) . ?
O4 C11 1.370(3) . ?
O4 C17 1.392(3) . ?
C11 C16 1.378(3) . ?
C11 C12 1.388(3) . ?
C12 C13 1.374(4) . ?
C13 C14 1.379(3) . ?
C14 C15 1.378(3) . ?
C15 C16 1.378(3) . ?
C17 C18 1.371(2) 4_565 ?
C17 C18 1.371(2) . ?
C18 C19 1.379(2) . ?
C19 C20 1.372(2) . ?
C20 C19 1.372(2) 4_565 ?
